data_4022666
loop_
_publ_author_name
'Laura J. Marshall'
'Mark D. Roydhouse'
'Alexandra M. Z. Slawin'
'John C. Walton'

_publ_section_title
;
 Effect of Chain Length on Radical to Carbanion Cyclo-Coupling of
 Bromoaryl Alkyl-Linked Oxazolines: 1,3-Areneotropic Migration of
 Oxazolines
;
_journal_name_full 'Journal of Organic Chemistry'
_journal_page_first 898
_journal_page_last 911
_journal_paper_doi 10.1021/jo0620720
_journal_volume 72
_journal_year 2007
_chemical_formula_moiety 'C21 H23 N O'
_chemical_formula_sum 'C21 H23 N O'
_chemical_formula_weight 305.40
_chemical_name_systematic
; 
 ? 
;
_space_group_IT_number 2
_symmetry_cell_setting triclinic
_symmetry_space_group_name_Hall '-P 1'
_symmetry_space_group_name_H-M 'P -1'
_atom_sites_solution_hydrogens geom
_atom_sites_solution_primary direct
_atom_sites_solution_secondary difmap
_audit_creation_method SHELXL-97
_cell_angle_alpha 115.888(16)
_cell_angle_beta 98.06(2)
_cell_angle_gamma 92.69(2)
_cell_formula_units_Z 2
_cell_length_a 8.588(2)
_cell_length_b 10.0389(19)
_cell_length_c 10.8881(13)
_cell_measurement_reflns_used 2868
_cell_measurement_temperature 93(2)
_cell_measurement_theta_max 25.3491
_cell_measurement_theta_min 2.1125
_cell_volume 830.0(3)
_computing_cell_refinement 'CrystalClear (Rigaku Corp., 2004)'
_computing_data_collection 'CrystalClear (Rigaku Corp., 2004)'
_computing_data_reduction 'CrystalClear (Rigaku Corp., 2004)'
_computing_molecular_graphics 'Bruker SHELXTL'
_computing_publication_material 'Bruker SHELXTL'
_computing_structure_refinement 'SHELXL-97 (Sheldrick, 1997)'
_computing_structure_solution 'SHELXS-97 (Sheldrick, 1990)'
_diffrn_ambient_temperature 93(2)
_diffrn_detector_area_resol_mean 0.83
_diffrn_measured_fraction_theta_full 0.938
_diffrn_measured_fraction_theta_max 0.924
_diffrn_measurement_device_type CCD
_diffrn_measurement_method dtprofit.ref
_diffrn_radiation_monochromator confocal
_diffrn_radiation_source 'rotating anode'
_diffrn_radiation_type MoK\a
_diffrn_radiation_wavelength 0.71073
_diffrn_reflns_av_R_equivalents 0.0221
_diffrn_reflns_av_sigmaI/netI 0.0352
_diffrn_reflns_limit_h_max 10
_diffrn_reflns_limit_h_min -8
_diffrn_reflns_limit_k_max 10
_diffrn_reflns_limit_k_min -12
_diffrn_reflns_limit_l_max 12
_diffrn_reflns_limit_l_min -13
_diffrn_reflns_number 5017
_diffrn_reflns_theta_full 25.32
_diffrn_reflns_theta_max 25.32
_diffrn_reflns_theta_min 2.41
_exptl_absorpt_coefficient_mu 0.074
_exptl_absorpt_correction_T_max 1.0000
_exptl_absorpt_correction_T_min 0.9816
_exptl_absorpt_correction_type multi-scan
_exptl_crystal_colour Colorless
_exptl_crystal_density_diffrn 1.222
_exptl_crystal_description Prism
_exptl_crystal_F_000 328
_exptl_crystal_size_max 0.2000
_exptl_crystal_size_mid 0.2000
_exptl_crystal_size_min 0.2000
_refine_diff_density_max 0.317
_refine_diff_density_min -0.426
_refine_diff_density_rms 0.054
_refine_ls_extinction_coef 0.027(12)
_refine_ls_extinction_expression Fc^*^=kFc[1+0.001xFc^2^\l^3^/sin(2\q)]^-1/4^
_refine_ls_extinction_method SHELXL
_refine_ls_goodness_of_fit_ref 1.074
_refine_ls_hydrogen_treatment constr
_refine_ls_matrix_type full
_refine_ls_number_parameters 210
_refine_ls_number_reflns 2811
_refine_ls_number_restraints 0
_refine_ls_restrained_S_all 1.074
_refine_ls_R_factor_all 0.0519
_refine_ls_R_factor_gt 0.0462
_refine_ls_shift/su_max 0.007
_refine_ls_shift/su_mean 0.001
_refine_ls_structure_factor_coef Fsqd
_refine_ls_weighting_details 'calc w=1/[\s^2^(Fo^2^)+(0.0852P)^2^+0.0000P] where P=(Fo^2^+2Fc^2^)/3'
_refine_ls_weighting_scheme calc
_refine_ls_wR_factor_gt 0.1198
_refine_ls_wR_factor_ref 0.1257
_reflns_number_gt 2383
_reflns_number_total 2811
_reflns_threshold_expression >2sigma(I)
_cod_data_source_file jo0620720si20061006_065509.cif
_cod_data_source_block 11
_cod_depositor_comments
;
The following automatic conversions were performed:
'_symmetry_cell_setting' value 'Triclinic' changed to 'triclinic'
according to '/home/saulius/struct/CIF-dictionaries/cif_core.dic'
dictionary named 'cif_core.dic' version 2.4.1 from 2010-06-29.

Automatic conversion script
Id: cif_fix_enum 1527 2010-12-29 10:47:43Z saulius 
;
_cod_database_code 4022666

loop_
_symmetry_equiv_pos_as_xyz
'x, y, z'
'-x, -y, -z'

loop_
_atom_site_label
_atom_site_type_symbol
_atom_site_fract_x
_atom_site_fract_y
_atom_site_fract_z
_atom_site_U_iso_or_equiv
_atom_site_adp_type
_atom_site_occupancy
_atom_site_symmetry_multiplicity
_atom_site_calc_flag
_atom_site_refinement_flags
C1 C 0.34975(15) 0.38613(13) 0.15703(13) 0.0162(3) Uani 1 1 d .
C2 C 0.53249(15) 0.39866(13) 0.17341(13) 0.0178(3) Uani 1 1 d .
H2A H 0.5640 0.3943 0.0878 0.021 Uiso 1 1 calc R
H2B H 0.5790 0.4961 0.2513 0.021 Uiso 1 1 calc R
C3 C 0.59724(16) 0.27351(14) 0.20088(14) 0.0209(3) Uani 1 1 d .
H3A H 0.5451 0.1757 0.1270 0.025 Uiso 1 1 calc R
H3B H 0.7126 0.2772 0.2005 0.025 Uiso 1 1 calc R
C4 C 0.56599(16) 0.29153(14) 0.34066(14) 0.0209(3) Uani 1 1 d .
H4A H 0.5918 0.2017 0.3514 0.025 Uiso 1 1 calc R
H4B H 0.6368 0.3783 0.4150 0.025 Uiso 1 1 calc R
C5 C 0.39590(15) 0.31397(13) 0.35784(13) 0.0176(3) Uani 1 1 d .
C6 C 0.33716(17) 0.28862(14) 0.46031(13) 0.0221(3) Uani 1 1 d .
H6A H 0.4055 0.2594 0.5182 0.027 Uiso 1 1 calc R
C7 C 0.18174(17) 0.30514(14) 0.47945(14) 0.0229(3) Uani 1 1 d .
H7A H 0.1443 0.2871 0.5495 0.027 Uiso 1 1 calc R
C8 C 0.08126(17) 0.34816(13) 0.39543(13) 0.0215(3) Uani 1 1 d .
H8A H -0.0258 0.3588 0.4072 0.026 Uiso 1 1 calc R
C9 C 0.13735(15) 0.37552(13) 0.29469(13) 0.0191(3) Uani 1 1 d .
H9A H 0.0681 0.4058 0.2381 0.023 Uiso 1 1 calc R
C10 C 0.29465(15) 0.35952(12) 0.27422(13) 0.0160(3) Uani 1 1 d .
C11 C 0.29843(15) 0.53477(13) 0.16885(12) 0.0155(3) Uani 1 1 d .
N12 N 0.37965(12) 0.66174(11) 0.23630(11) 0.0176(3) Uani 1 1 d .
C13 C 0.27038(16) 0.77365(13) 0.23684(13) 0.0185(3) Uani 1 1 d .
C14 C 0.13208(17) 0.67728(13) 0.12103(14) 0.0224(4) Uani 1 1 d .
H14A H 0.0294 0.7090 0.1475 0.027 Uiso 1 1 calc R
H14B H 0.1411 0.6831 0.0338 0.027 Uiso 1 1 calc R
O15 O 0.14666(10) 0.52708(9) 0.10564(9) 0.0215(3) Uani 1 1 d .
C16 C 0.22046(17) 0.84091(15) 0.37846(14) 0.0276(4) Uani 1 1 d .
H16A H 0.1703 0.7614 0.3942 0.041 Uiso 1 1 calc R
H16B H 0.1451 0.9121 0.3815 0.041 Uiso 1 1 calc R
H16C H 0.3140 0.8925 0.4508 0.041 Uiso 1 1 calc R
C17 C 0.34858(17) 0.89458(14) 0.20926(15) 0.0275(4) Uani 1 1 d .
H17A H 0.4359 0.9534 0.2859 0.041 Uiso 1 1 calc R
H17B H 0.2704 0.9599 0.2016 0.041 Uiso 1 1 calc R
H17C H 0.3898 0.8484 0.1224 0.041 Uiso 1 1 calc R
C18 C 0.27733(15) 0.25828(13) 0.01279(13) 0.0157(3) Uani 1 1 d .
C19 C 0.19466(15) 0.12726(14) -0.00384(13) 0.0181(3) Uani 1 1 d .
H19A H 0.1783 0.1157 0.0756 0.022 Uiso 1 1 calc R
C20 C 0.13563(16) 0.01296(14) -0.13572(14) 0.0208(3) Uani 1 1 d .
H20A H 0.0780 -0.0753 -0.1455 0.025 Uiso 1 1 calc R
C21 C 0.16038(16) 0.02701(14) -0.25225(14) 0.0211(3) Uani 1 1 d .
H21A H 0.1203 -0.0512 -0.3422 0.025 Uiso 1 1 calc R
C22 C 0.24446(16) 0.15651(15) -0.23691(14) 0.0219(3) Uani 1 1 d .
H22A H 0.2631 0.1667 -0.3165 0.026 Uiso 1 1 calc R
C23 C 0.30125(15) 0.27108(14) -0.10525(14) 0.0196(3) Uani 1 1 d .
H23A H 0.3575 0.3598 -0.0958 0.024 Uiso 1 1 calc R

loop_
_atom_site_aniso_label
_atom_site_aniso_U_11
_atom_site_aniso_U_22
_atom_site_aniso_U_33
_atom_site_aniso_U_23
_atom_site_aniso_U_13
_atom_site_aniso_U_12
C1 0.0139(7) 0.0128(6) 0.0196(7) 0.0054(5) 0.0016(6) 0.0037(5)
C2 0.0143(7) 0.0153(6) 0.0218(7) 0.0069(5) 0.0013(6) 0.0035(5)
C3 0.0150(7) 0.0173(6) 0.0270(8) 0.0072(6) 0.0005(6) 0.0058(5)
C4 0.0187(7) 0.0168(6) 0.0247(7) 0.0086(5) -0.0024(6) 0.0049(6)
C5 0.0193(8) 0.0098(6) 0.0179(7) 0.0022(5) -0.0011(6) 0.0021(5)
C6 0.0276(8) 0.0162(6) 0.0196(7) 0.0068(6) -0.0007(6) 0.0036(6)
C7 0.0294(8) 0.0181(7) 0.0191(7) 0.0062(6) 0.0054(6) 0.0017(6)
C8 0.0208(8) 0.0157(7) 0.0224(7) 0.0033(6) 0.0047(6) 0.0023(6)
C9 0.0188(7) 0.0142(6) 0.0205(7) 0.0051(5) 0.0001(6) 0.0033(5)
C10 0.0173(7) 0.0087(6) 0.0163(7) 0.0015(5) -0.0001(5) 0.0017(5)
C11 0.0116(7) 0.0170(7) 0.0169(7) 0.0069(5) 0.0010(5) 0.0046(5)
N12 0.0169(6) 0.0128(5) 0.0208(6) 0.0058(5) 0.0010(5) 0.0049(5)
C13 0.0170(7) 0.0137(6) 0.0224(7) 0.0063(5) 0.0007(6) 0.0067(5)
C14 0.0238(8) 0.0134(6) 0.0267(7) 0.0074(6) -0.0014(6) 0.0067(6)
O15 0.0165(5) 0.0137(5) 0.0296(5) 0.0074(4) -0.0042(4) 0.0046(4)
C16 0.0312(9) 0.0247(8) 0.0237(8) 0.0069(6) 0.0046(7) 0.0146(7)
C17 0.0273(8) 0.0179(7) 0.0368(9) 0.0115(6) 0.0049(7) 0.0072(6)
C18 0.0116(7) 0.0144(6) 0.0202(7) 0.0066(5) 0.0021(5) 0.0075(5)
C19 0.0170(7) 0.0169(6) 0.0209(7) 0.0082(5) 0.0049(6) 0.0062(5)
C20 0.0184(8) 0.0150(6) 0.0265(8) 0.0065(6) 0.0047(6) 0.0039(6)
C21 0.0180(7) 0.0186(6) 0.0191(7) 0.0017(5) 0.0011(6) 0.0065(6)
C22 0.0209(8) 0.0265(7) 0.0192(7) 0.0103(6) 0.0047(6) 0.0086(6)
C23 0.0170(7) 0.0183(6) 0.0249(7) 0.0106(6) 0.0046(6) 0.0043(6)

loop_
_atom_type_symbol
_atom_type_description
_atom_type_scat_dispersion_real
_atom_type_scat_dispersion_imag
_atom_type_scat_source
C C 0.0033 0.0016 'International Tables Vol C Tables 4.2.6.8 and 6.1.1.4'
H H 0.0000 0.0000 'International Tables Vol C Tables 4.2.6.8 and 6.1.1.4'
N N 0.0061 0.0033 'International Tables Vol C Tables 4.2.6.8 and 6.1.1.4'
O O 0.0106 0.0060 'International Tables Vol C Tables 4.2.6.8 and 6.1.1.4'

loop_
_geom_angle_atom_site_label_1
_geom_angle_atom_site_label_2
_geom_angle_atom_site_label_3
_geom_angle
C11 C1 C10 107.93(10)
C11 C1 C18 110.16(10)
C10 C1 C18 111.24(10)
C11 C1 C2 107.90(10)
C10 C1 C2 110.72(10)
C18 C1 C2 108.83(10)
C3 C2 C1 111.35(11)
C3 C2 H2A 109.4
C1 C2 H2A 109.4
C3 C2 H2B 109.4
C1 C2 H2B 109.4
H2A C2 H2B 108.0
C4 C3 C2 109.25(10)
C4 C3 H3A 109.8
C2 C3 H3A 109.8
C4 C3 H3B 109.8
C2 C3 H3B 109.8
H3A C3 H3B 108.3
C5 C4 C3 112.73(11)
C5 C4 H4A 109.0
C3 C4 H4A 109.0
C5 C4 H4B 109.0
C3 C4 H4B 109.0
H4A C4 H4B 107.8
C6 C5 C10 118.76(13)
C6 C5 C4 119.07(11)
C10 C5 C4 122.17(12)
C7 C6 C5 121.64(13)
C7 C6 H6A 119.2
C5 C6 H6A 119.2
C6 C7 C8 119.51(14)
C6 C7 H7A 120.2
C8 C7 H7A 120.2
C9 C8 C7 119.81(13)
C9 C8 H8A 120.1
C7 C8 H8A 120.1
C8 C9 C10 121.34(12)
C8 C9 H9A 119.3
C10 C9 H9A 119.3
C5 C10 C9 118.93(13)
C5 C10 C1 121.73(12)
C9 C10 C1 119.29(11)
N12 C11 O15 118.35(11)
N12 C11 C1 126.30(11)
O15 C11 C1 115.25(10)
C11 N12 C13 106.35(10)
N12 C13 C17 112.05(11)
N12 C13 C16 107.02(10)
C17 C13 C16 110.73(11)
N12 C13 C14 102.52(9)
C17 C13 C14 112.34(11)
C16 C13 C14 111.81(12)
O15 C14 C13 103.92(10)
O15 C14 H14A 111.0
C13 C14 H14A 111.0
O15 C14 H14B 111.0
C13 C14 H14B 111.0
H14A C14 H14B 109.0
C11 O15 C14 104.55(9)
C13 C16 H16A 109.5
C13 C16 H16B 109.5
H16A C16 H16B 109.5
C13 C16 H16C 109.5
H16A C16 H16C 109.5
H16B C16 H16C 109.5
C13 C17 H17A 109.5
C13 C17 H17B 109.5
H17A C17 H17B 109.5
C13 C17 H17C 109.5
H17A C17 H17C 109.5
H17B C17 H17C 109.5
C23 C18 C19 118.32(11)
C23 C18 C1 119.07(11)
C19 C18 C1 122.55(12)
C18 C19 C20 120.70(13)
C18 C19 H19A 119.7
C20 C19 H19A 119.7
C21 C20 C19 120.41(12)
C21 C20 H20A 119.8
C19 C20 H20A 119.8
C20 C21 C22 119.40(12)
C20 C21 H21A 120.3
C22 C21 H21A 120.3
C23 C22 C21 120.01(13)
C23 C22 H22A 120.0
C21 C22 H22A 120.0
C22 C23 C18 121.15(12)
C22 C23 H23A 119.4
C18 C23 H23A 119.4

loop_
_geom_bond_atom_site_label_1
_geom_bond_atom_site_label_2
_geom_bond_distance
C1 C11 1.5321(17)
C1 C10 1.5422(18)
C1 C18 1.5465(17)
C1 C2 1.5472(18)
C2 C3 1.5244(17)
C2 H2A 0.9900
C2 H2B 0.9900
C3 C4 1.5165(19)
C3 H3A 0.9900
C3 H3B 0.9900
C4 C5 1.5132(19)
C4 H4A 0.9900
C4 H4B 0.9900
C5 C6 1.3992(19)
C5 C10 1.4046(18)
C6 C7 1.386(2)
C6 H6A 0.9500
C7 C8 1.388(2)
C7 H7A 0.9500
C8 C9 1.3818(19)
C8 H8A 0.9500
C9 C10 1.4049(19)
C9 H9A 0.9500
C11 N12 1.2673(16)
C11 O15 1.3679(15)
N12 C13 1.4958(16)
C13 C17 1.521(2)
C13 C16 1.523(2)
C13 C14 1.5309(19)
C14 O15 1.4561(15)
C14 H14A 0.9900
C14 H14B 0.9900
C16 H16A 0.9800
C16 H16B 0.9800
C16 H16C 0.9800
C17 H17A 0.9800
C17 H17B 0.9800
C17 H17C 0.9800
C18 C23 1.3880(19)
C18 C19 1.3910(19)
C19 C20 1.3922(18)
C19 H19A 0.9500
C20 C21 1.3799(19)
C20 H20A 0.9500
C21 C22 1.388(2)
C21 H21A 0.9500
C22 C23 1.3883(19)
C22 H22A 0.9500
C23 H23A 0.9500

loop_
_geom_torsion_atom_site_label_1
_geom_torsion_atom_site_label_2
_geom_torsion_atom_site_label_3
_geom_torsion_atom_site_label_4
_geom_torsion
C11 C1 C2 C3 165.12(10)
C10 C1 C2 C3 47.21(13)
C18 C1 C2 C3 -75.35(13)
C1 C2 C3 C4 -65.79(13)
C2 C3 C4 C5 49.48(14)
C3 C4 C5 C6 161.35(11)
C3 C4 C5 C10 -18.65(16)
C10 C5 C6 C7 1.01(18)
C4 C5 C6 C7 -178.99(11)
C5 C6 C7 C8 -0.13(19)
C6 C7 C8 C9 -0.65(18)
C7 C8 C9 C10 0.55(18)
C6 C5 C10 C9 -1.09(17)
C4 C5 C10 C9 178.91(10)
C6 C5 C10 C1 -178.59(10)
C4 C5 C10 C1 1.41(17)
C8 C9 C10 C5 0.34(18)
C8 C9 C10 C1 177.89(10)
C11 C1 C10 C5 -133.42(12)
C18 C1 C10 C5 105.62(13)
C2 C1 C10 C5 -15.53(15)
C11 C1 C10 C9 49.09(14)
C18 C1 C10 C9 -71.87(13)
C2 C1 C10 C9 166.98(10)
C10 C1 C11 N12 91.56(15)
C18 C1 C11 N12 -146.81(13)
C2 C1 C11 N12 -28.13(17)
C10 C1 C11 O15 -84.69(12)
C18 C1 C11 O15 36.95(15)
C2 C1 C11 O15 155.63(11)
O15 C11 N12 C13 5.64(16)
C1 C11 N12 C13 -170.50(12)
C11 N12 C13 C17 -136.80(12)
C11 N12 C13 C16 101.64(12)
C11 N12 C13 C14 -16.13(14)
N12 C13 C14 O15 20.34(13)
C17 C13 C14 O15 140.81(12)
C16 C13 C14 O15 -93.98(12)
N12 C11 O15 C14 8.21(15)
C1 C11 O15 C14 -175.23(11)
C13 C14 O15 C11 -17.57(13)
C11 C1 C18 C23 53.92(15)
C10 C1 C18 C23 173.56(10)
C2 C1 C18 C23 -64.19(14)
C11 C1 C18 C19 -129.03(13)
C10 C1 C18 C19 -9.38(16)
C2 C1 C18 C19 112.86(13)
C23 C18 C19 C20 -0.90(18)
C1 C18 C19 C20 -177.97(11)
C18 C19 C20 C21 0.99(19)
C19 C20 C21 C22 -0.17(19)
C20 C21 C22 C23 -0.72(19)
C21 C22 C23 C18 0.8(2)
C19 C18 C23 C22 0.00(18)
C1 C18 C23 C22 177.17(12)
